data_9001622
loop_
_publ_author_name
'Grice, J. D.'
'Dunn, P. J.'

_publ_section_title
;
 Johninnesite: Crystal-structure determination and its relationship to other
 arsenosilicates
;
_journal_name_full 'American Mineralogist'
_journal_page_first 991
_journal_page_last 995
_journal_volume 79
_journal_year 1994
_chemical_formula_sum 'As2 H8 Mg5 Mn11 Na2 O50 Si12'
_chemical_name_mineral Johninnesite
_space_group_IT_number 2
_symmetry_space_group_name_Hall '-P 1'
_symmetry_space_group_name_H-M 'P -1'
_cell_angle_alpha 107.11
_cell_angle_beta 81.17
_cell_angle_gamma 111.86
_cell_formula_units_Z 1
_cell_length_a 10.485
_cell_length_b 11.065
_cell_length_c 9.654
_cell_volume 992.263
_database_code_amcsd 0001674
_exptl_crystal_density_diffrn 3.459
_cod_original_formula_sum 'Na2 Mn11 Mg5 As2 Si12 O50 H8'
_cod_database_code 9001622

loop_
_space_group_symop_operation_xyz
x,y,z
-x,-y,-z

loop_
_atom_site_label
_atom_site_fract_x
_atom_site_fract_y
_atom_site_fract_z
_atom_site_U_iso_or_equiv
_atom_site_type_symbol
_atom_site_attached_hydrogens
Na 0.51480 0.60950 0.27810 0.00430 Na 0
Mn1 0.38330 0.04440 0.44240 0.00220 Mn 0
Mn2 0.60910 0.96040 0.20750 0.00230 Mn 0
Mn3 0.36200 0.03090 0.11150 0.00240 Mn 0
Mn4 0.01000 0.77290 0.42840 0.00230 Mn 0
Mn5 0.00000 0.00000 0.00000 0.00280 Mn 0
Mn6 0.98740 0.23800 0.25210 0.00260 Mn 0
Mg1 0.01370 0.76090 0.08530 0.00240 Mg 0
Mg2 -0.00150 0.49900 0.16840 0.00270 Mg 0
Mg3 0.00000 0.50000 0.50000 0.00270 Mg 0
As 0.82850 0.93040 0.33280 0.00280 As 0
Si1 0.28420 0.27350 0.05500 0.00230 Si 0
Si2 0.28380 0.27350 0.36200 0.00250 Si 0
Si3 0.72210 0.49960 0.37400 0.00220 Si 0
Si4 0.72540 0.49950 0.05280 0.00220 Si 0
Si5 0.71000 0.26060 -0.21100 0.00210 Si 0
Si6 0.70410 0.25870 0.47880 0.00220 Si 0
O1 0.86650 0.02670 0.20970 0.00280 O 0
O2 0.90730 0.81610 0.28670 0.00340 O 0
O3 0.65150 0.84540 0.33370 0.00240 O 0
O4 0.14710 -0.02700 0.49430 0.00300 O 0
O5 0.33720 0.39450 -0.03100 0.00290 O 0
O6 -0.11720 0.79030 0.95090 0.00240 O 0
O7 0.36040 0.16470 -0.00850 0.00220 O 0
O8 0.32580 0.35090 0.22790 0.00280 O 0
O9 0.36090 0.16490 0.32340 0.00250 O 0
O10 0.11770 0.21210 0.37770 0.00280 O 0
O11 0.34100 0.39550 0.51120 0.00290 O 0
O12 -0.34130 -0.64530 -0.58800 0.00310 O 0
O13 0.88810 0.55220 0.36780 0.00230 O 0
O14 -0.33510 -0.52000 -0.78470 0.00290 O 0
O15 0.89240 0.54990 0.03870 0.00240 O 0
O16 0.66250 0.35560 -0.06200 0.00300 O 0
O17 0.87420 0.29370 -0.21550 0.00220 O 0
O18 0.61710 0.10370 -0.23260 0.00190 O 0
O19 -0.32740 -0.69270 -0.34290 0.00300 O 0
O20 0.60980 0.10250 0.42650 0.00170 O 0
O21 0.86840 0.28960 0.45240 0.00250 O 0
O-H1 0.13540 0.96060 0.12050 0.00290 O 1
O-H2 0.09730 0.45060 0.29980 0.00240 O 1
O-H3 0.88450 0.29180 0.11580 0.00250 O 1
O-H4 0.59980 0.09960 0.09810 0.00270 O 1

loop_
_cod_changelog_entry_id
_cod_changelog_entry_author
_cod_changelog_entry_date
_cod_changelog_entry_text
1
;cod-tools version 3.8.0
Id: cif_guess_AMCSD_atom_types 9574 2023-05-10 09:00:05Z saulius
;
2023-05-10T18:47:34+03:00
;Derived atom types and hydrogen counts
from atom names that follow the AMCSD naming convention
(Wat == water, O-H == hydroxyl).
;

loop_
_cod_related_entry_id
_cod_related_entry_database
_cod_related_entry_code
1 AMCSD 0001674
